data_4329020
loop_
_publ_author_name
'Kensuke Murashima'
'Takeaki Watanabe'
'Shinji Kanegawa'
'Daisuke Yoshihara'
'Yuji Inagaki'
'Satoru Karasawa'
'Noboru Koga'

_publ_contact_author_email koga@fc.phar.kyusyu-u.ac.jp
_publ_contact_author_fax +81-92-642-6590
_publ_contact_author_name 'Noboru  Koga'
_publ_contact_author_phone +81-92-642-6590
_publ_section_title
;
 Preparations, Crystal Structures, and Magnetic Properties of
 N,N-Dipyridylaminoxyl as a New Magnetic Coupler and Its One-Dimensional
 Cobalt(II) Chains
;
_journal_name_full 'Inorganic Chemistry'
_journal_page_first 4982
_journal_page_last 4993
_journal_paper_doi 10.1021/ic202397m
_journal_volume 51
_journal_year 2012
_chemical_formula_moiety 'C32 H14 Co F18 N5 O3 '
_chemical_formula_sum 'C32 H14 Co F18 N5 O3'
_chemical_formula_weight 917.40
_space_group_IT_number 15
_symmetry_cell_setting monoclinic
_symmetry_Int_Tables_number 15
_symmetry_space_group_name_Hall '-C 2yc'
_symmetry_space_group_name_H-M 'C 1 2/c 1'
_cell_angle_alpha 90.0000
_cell_angle_beta 103.2390(10)
_cell_angle_gamma 90.0000
_cell_formula_units_Z 4
_cell_length_a 19.0791(12)
_cell_length_b 9.6024(6)
_cell_length_c 18.6000(11)
_cell_measurement_temperature 90.1
_cell_volume 3317.1(4)
_computing_cell_refinement Unknown
_computing_data_collection Unknown
_computing_data_reduction CrystalStructure
_computing_publication_material 'CrystalStructure 3.8'
_computing_structure_refinement SHELXL
_computing_structure_solution SIR97
_diffrn_ambient_temperature 90
_diffrn_measured_fraction_theta_full 0.998
_diffrn_measured_fraction_theta_max 0.860
_diffrn_measurement_device_type CCD
_diffrn_measurement_method \w
_diffrn_radiation_type 'Mo K\a'
_diffrn_radiation_wavelength 0.71069
_diffrn_reflns_av_R_equivalents 0.019
_diffrn_reflns_limit_h_max 25
_diffrn_reflns_limit_h_min -25
_diffrn_reflns_limit_k_max 12
_diffrn_reflns_limit_k_min -12
_diffrn_reflns_limit_l_max 23
_diffrn_reflns_limit_l_min -24
_diffrn_reflns_number 17633
_diffrn_reflns_theta_full 27.00
_diffrn_reflns_theta_max 28.50
_exptl_absorpt_coefficient_mu 0.664
_exptl_absorpt_correction_type none
_exptl_crystal_colour dark-red
_exptl_crystal_density_diffrn 1.837
_exptl_crystal_description block
_exptl_crystal_F_000 1816.00
_exptl_crystal_size_max 0.20
_exptl_crystal_size_mid 0.10
_exptl_crystal_size_min 0.05
_refine_diff_density_max 0.42
_refine_diff_density_min -0.30
_refine_ls_extinction_method none
_refine_ls_goodness_of_fit_ref 1.044
_refine_ls_hydrogen_treatment refall
_refine_ls_number_parameters 270
_refine_ls_number_reflns 3614
_refine_ls_R_factor_gt 0.0264
_refine_ls_shift/su_max 0.0000
_refine_ls_structure_factor_coef Fsqd
_refine_ls_weighting_details 'w = 1/[\s^2^(Fo^2^)+(0.0339P)^2^+4.1295P] where P=(Fo^2^+2Fc^2^)/3'
_refine_ls_weighting_scheme calc
_refine_ls_wR_factor_ref 0.0707
_reflns_number_gt 3273
_reflns_number_total 3614
_reflns_threshold_expression F^2^>2.0\s(F^2^)
_cod_data_source_file ic202397m_si_002_3.cif
_cod_data_source_block '_3'
_cod_original_formula_sum 'C32 H14 Co F18 N5 O3 '
_cod_database_code 4329020

loop_
_symmetry_equiv_pos_site_id
_symmetry_equiv_pos_as_xyz
1 +X,+Y,+Z
2 -X,+Y,1/2-Z
3 -X,-Y,-Z
4 +X,-Y,1/2+Z
5 1/2+X,1/2+Y,+Z
6 1/2-X,1/2+Y,1/2-Z
7 1/2-X,1/2-Y,-Z
8 1/2+X,1/2-Y,1/2+Z

loop_
_atom_site_label
_atom_site_type_symbol
_atom_site_fract_x
_atom_site_fract_y
_atom_site_fract_z
_atom_site_U_iso_or_equiv
_atom_site_adp_type
_atom_site_occupancy
_atom_site_symmetry_multiplicity
_atom_site_calc_flag
_atom_site_refinement_flags
Co(1) Co 0.2500 0.2500 0.0000 0.01515(7) Uani 1.00 2 d S
F(1) F 0.04962(6) 0.51404(11) 0.12384(6) 0.0381(2) Uani 1.00 1 d .
F(2) F 0.01857(5) 0.30955(12) 0.08314(6) 0.0354(2) Uani 1.00 1 d .
F(3) F 0.09988(5) 0.33589(12) 0.18321(5) 0.0345(2) Uani 1.00 1 d .
F(4) F 0.05387(5) -0.16497(10) 0.06676(5) 0.0303(2) Uani 1.00 1 d .
F(5) F 0.14987(6) -0.24046(10) 0.19169(6) 0.0345(2) Uani 1.00 1 d .
F(6) F 0.25412(5) -0.06070(11) 0.25681(5) 0.0336(2) Uani 1.00 1 d .
F(7) F 0.13248(5) 0.76153(9) -0.04272(6) 0.0283(2) Uani 1.00 1 d .
F(8) F 0.22961(5) 0.71264(10) -0.07777(6) 0.0296(2) Uani 1.00 1 d .
F(9) F 0.12829(6) 0.62828(11) -0.13672(5) 0.0353(2) Uani 1.00 1 d .
O(1) O 0.5000 0.64875(18) 0.2500 0.0422(4) Uani 1.00 2 d S
O(2) O 0.27549(5) 0.05385(10) 0.03697(5) 0.0189(2) Uani 1.00 1 d .
N(1) N 0.5000 0.5103(2) 0.2500 0.0313(4) Uani 1.00 2 d S
N(2) N 0.33386(6) 0.32920(13) 0.09020(6) 0.0182(2) Uani 1.00 1 d .
N(3) N 0.17117(6) 0.27661(13) 0.06645(7) 0.0178(2) Uani 1.00 1 d .
C(1) C 0.16083(8) 0.14922(15) 0.10258(8) 0.0192(2) Uani 1.00 1 d .
C(2) C 0.10755(8) 0.05684(16) 0.06831(8) 0.0207(3) Uani 1.00 1 d .
C(3) C 0.10478(8) -0.07281(16) 0.09916(9) 0.0230(3) Uani 1.00 1 d .
C(4) C 0.15332(9) -0.11278(16) 0.16281(9) 0.0248(3) Uani 1.00 1 d .
C(5) C 0.20601(8) -0.01938(18) 0.19540(8) 0.0244(3) Uani 1.00 1 d .
C(6) C 0.21092(8) 0.11125(16) 0.16692(8) 0.0216(3) Uani 1.00 1 d .
C(7) C 0.07509(8) 0.38684(17) 0.11568(9) 0.0240(3) Uani 1.00 1 d .
C(8) C 0.13225(7) 0.38712(16) 0.06929(8) 0.0195(3) Uani 1.00 1 d .
C(9) C 0.13557(8) 0.51189(15) 0.02888(8) 0.0202(2) Uani 1.00 1 d .
C(10) C 0.39559(8) 0.25998(16) 0.11707(8) 0.0203(3) Uani 1.00 1 d .
C(11) C 0.45188(8) 0.31211(16) 0.17074(8) 0.0216(3) Uani 1.00 1 d .
C(12) C 0.44438(8) 0.44447(16) 0.19862(8) 0.0205(3) Uani 1.00 1 d .
C(13) C 0.38098(8) 0.51746(16) 0.17178(8) 0.0219(3) Uani 1.00 1 d .
C(14) C 0.32784(8) 0.45592(16) 0.11857(8) 0.0206(3) Uani 1.00 1 d .
C(15) C 0.17817(7) 0.52833(15) -0.02082(8) 0.0182(2) Uani 1.00 1 d .
C(16) C 0.16719(8) 0.65947(16) -0.06904(9) 0.0225(3) Uani 1.00 1 d .
H(1) H 0.0737 0.0826 0.0245 0.025 Uiso 1.00 1 c R
H(2) H 0.2475 0.1742 0.1903 0.026 Uiso 1.00 1 c R
H(3) H 0.1066 0.5883 0.0368 0.024 Uiso 1.00 1 c R
H(4) H 0.4008 0.1698 0.0980 0.024 Uiso 1.00 1 c R
H(5) H 0.4945 0.2592 0.1881 0.026 Uiso 1.00 1 c R
H(6) H 0.3744 0.6080 0.1897 0.026 Uiso 1.00 1 c R
H(7) H 0.2844 0.5061 0.1009 0.025 Uiso 1.00 1 c R

loop_
_atom_site_aniso_label
_atom_site_aniso_U_11
_atom_site_aniso_U_22
_atom_site_aniso_U_33
_atom_site_aniso_U_12
_atom_site_aniso_U_13
_atom_site_aniso_U_23
Co(1) 0.01377(13) 0.01402(14) 0.01500(13) 0.00154(10) -0.00222(10) 0.00014(10)
F(1) 0.0444(6) 0.0243(5) 0.0536(6) 0.0076(4) 0.0280(5) -0.0003(4)
F(2) 0.0190(4) 0.0420(6) 0.0454(6) -0.0057(4) 0.0078(4) -0.0091(4)
F(3) 0.0347(5) 0.0453(6) 0.0254(4) 0.0065(4) 0.0108(4) 0.0045(4)
F(4) 0.0311(4) 0.0246(4) 0.0350(5) -0.0104(3) 0.0074(4) -0.0036(4)
F(5) 0.0432(5) 0.0216(5) 0.0390(5) 0.0010(4) 0.0101(4) 0.0108(4)
F(6) 0.0332(5) 0.0369(5) 0.0265(4) 0.0056(4) -0.0021(4) 0.0121(4)
F(7) 0.0282(4) 0.0182(4) 0.0396(5) 0.0071(3) 0.0098(4) 0.0050(3)
F(8) 0.0271(4) 0.0229(4) 0.0409(5) 0.0018(3) 0.0123(4) 0.0071(4)
F(9) 0.0444(5) 0.0292(5) 0.0244(4) 0.0033(4) -0.0084(4) 0.0058(4)
O(1) 0.0409(10) 0.0202(8) 0.0530(11) 0.0000 -0.0153(8) 0.0000
O(2) 0.0186(4) 0.0171(5) 0.0193(4) 0.0029(4) 0.0008(3) 0.0007(3)
N(1) 0.0302(10) 0.0185(9) 0.0342(10) 0.0000 -0.0156(8) 0.0000
N(2) 0.0166(5) 0.0193(6) 0.0165(5) 0.0003(4) -0.0005(4) -0.0001(4)
N(3) 0.0166(5) 0.0170(6) 0.0173(5) 0.0000(4) -0.0011(4) -0.0000(4)
C(1) 0.0196(6) 0.0193(7) 0.0187(6) 0.0023(5) 0.0045(5) 0.0005(5)
C(2) 0.0192(6) 0.0220(7) 0.0194(6) 0.0014(5) 0.0016(5) -0.0004(5)
C(3) 0.0227(7) 0.0218(7) 0.0252(7) -0.0038(6) 0.0067(6) -0.0042(6)
C(4) 0.0305(8) 0.0190(7) 0.0271(7) 0.0027(6) 0.0113(6) 0.0046(6)
C(5) 0.0251(7) 0.0287(8) 0.0181(6) 0.0061(6) 0.0023(5) 0.0040(6)
C(6) 0.0221(7) 0.0222(7) 0.0187(6) 0.0001(5) 0.0009(5) -0.0006(5)
C(7) 0.0222(7) 0.0220(7) 0.0272(7) 0.0021(6) 0.0044(6) -0.0008(6)
C(8) 0.0164(6) 0.0210(7) 0.0184(6) -0.0014(5) -0.0013(5) -0.0022(5)
C(9) 0.0180(6) 0.0165(7) 0.0237(7) 0.0028(5) -0.0001(5) -0.0015(5)
C(10) 0.0198(6) 0.0194(7) 0.0195(6) 0.0021(5) -0.0001(5) -0.0019(5)
C(11) 0.0178(6) 0.0226(7) 0.0208(7) 0.0027(5) -0.0026(5) 0.0017(5)
C(12) 0.0202(6) 0.0209(7) 0.0169(6) -0.0025(5) -0.0028(5) 0.0024(5)
C(13) 0.0251(7) 0.0175(7) 0.0197(7) 0.0018(5) -0.0016(5) 0.0007(5)
C(14) 0.0192(6) 0.0200(7) 0.0199(6) 0.0030(5) -0.0014(5) 0.0020(5)
C(15) 0.0162(6) 0.0143(6) 0.0197(6) 0.0003(5) -0.0050(5) -0.0006(5)
C(16) 0.0215(7) 0.0187(7) 0.0257(7) 0.0021(5) 0.0019(5) 0.0018(5)

loop_
_atom_type_symbol
_atom_type_description
_atom_type_scat_dispersion_real
_atom_type_scat_dispersion_imag
_atom_type_scat_source
C C 0.003 0.002
;
International Tables for Crystallography
(1992, Vol. C, Tables 4.2.6.8 and 6.1.1.4)
;
H H 0.000 0.000
;
International Tables for Crystallography
(1992, Vol. C, Table 6.1.1.4)
;
N N 0.006 0.003
;
International Tables for Crystallography
(1992, Vol. C, Tables 4.2.6.8 and 6.1.1.4)
;
O O 0.011 0.006
;
International Tables for Crystallography
(1992, Vol. C, Tables 4.2.6.8 and 6.1.1.4)
;
F F 0.017 0.010
;
International Tables for Crystallography
(1992, Vol. C, Tables 4.2.6.8 and 6.1.1.4)
;
Co Co 0.349 0.972
;
International Tables for Crystallography
(1992, Vol. C, Tables 4.2.6.8 and 6.1.1.4)
;

loop_
_geom_angle_atom_site_label_1
_geom_angle_atom_site_label_2
_geom_angle_atom_site_label_3
_geom_angle
_geom_angle_publ_flag
_geom_angle_site_symmetry_1
_geom_angle_site_symmetry_3
O(2) Co(1) O(2) 180.00(5) yes . 7_555
O(2) Co(1) N(2) 89.21(4) yes . .
O(2) Co(1) N(2) 90.79(4) yes . 7_555
O(2) Co(1) N(3) 93.44(4) yes . .
O(2) Co(1) N(3) 86.56(4) yes . 7_555
O(2) Co(1) N(2) 90.79(4) yes 7_555 .
O(2) Co(1) N(2) 89.21(4) yes 7_555 7_555
O(2) Co(1) N(3) 86.56(4) yes 7_555 .
O(2) Co(1) N(3) 93.44(4) yes 7_555 7_555
N(2) Co(1) N(2) 180.00(6) yes . 7_555
N(2) Co(1) N(3) 90.16(4) yes . .
N(2) Co(1) N(3) 89.84(4) yes . 7_555
N(2) Co(1) N(3) 89.84(4) yes 7_555 .
N(2) Co(1) N(3) 90.16(4) yes 7_555 7_555
Co(1) O(2) C(15) 128.52(9) yes . 7_555
O(1) N(1) C(12) 116.73(9) yes . .
O(1) N(1) C(12) 116.73(9) yes . 2_655
C(12) N(1) C(12) 126.53(16) yes . 2_655
Co(1) N(2) C(10) 122.76(9) yes . .
Co(1) N(2) C(14) 120.45(8) yes . .
C(10) N(2) C(14) 116.65(11) yes . .
Co(1) N(3) C(1) 110.79(9) yes . .
Co(1) N(3) C(8) 126.50(10) yes . .
C(1) N(3) C(8) 122.41(13) yes . .
N(3) C(1) C(2) 119.70(12) yes . .
N(3) C(1) C(6) 118.96(12) yes . .
C(2) C(1) C(6) 120.74(13) yes . .
C(1) C(2) C(3) 118.69(12) yes . .
F(4) C(3) C(2) 119.94(12) yes . .
F(4) C(3) C(4) 118.27(13) yes . .
C(2) C(3) C(4) 121.78(13) yes . .
F(5) C(4) C(3) 120.74(13) yes . .
F(5) C(4) C(5) 120.93(13) yes . .
C(3) C(4) C(5) 118.32(14) yes . .
F(6) C(5) C(4) 117.79(14) yes . .
F(6) C(5) C(6) 120.09(13) yes . .
C(4) C(5) C(6) 122.11(13) yes . .
C(1) C(6) C(5) 118.35(13) yes . .
F(1) C(7) F(2) 106.43(12) yes . .
F(1) C(7) F(3) 106.80(13) yes . .
F(1) C(7) C(8) 112.66(13) yes . .
F(2) C(7) F(3) 107.42(13) yes . .
F(2) C(7) C(8) 110.47(13) yes . .
F(3) C(7) C(8) 112.71(11) yes . .
N(3) C(8) C(7) 120.35(13) yes . .
N(3) C(8) C(9) 124.70(14) yes . .
C(7) C(8) C(9) 114.88(13) yes . .
C(8) C(9) C(15) 123.86(13) yes . .
N(2) C(10) C(11) 123.98(14) yes . .
C(10) C(11) C(12) 118.07(13) yes . .
N(1) C(12) C(11) 122.54(13) yes . .
N(1) C(12) C(13) 118.53(14) yes . .
C(11) C(12) C(13) 118.84(12) yes . .
C(12) C(13) C(14) 118.63(14) yes . .
N(2) C(14) C(13) 123.81(13) yes . .
O(2) C(15) C(9) 129.70(13) yes 7_555 .
O(2) C(15) C(16) 112.40(13) yes 7_555 .
C(9) C(15) C(16) 117.78(13) yes . .
F(7) C(16) F(8) 107.08(12) yes . .
F(7) C(16) F(9) 107.07(11) yes . .
F(7) C(16) C(15) 113.63(14) yes . .
F(8) C(16) F(9) 106.72(13) yes . .
F(8) C(16) C(15) 112.21(11) yes . .
F(9) C(16) C(15) 109.76(12) yes . .
C(1) C(2) H(1) 120.7 no . .
C(3) C(2) H(1) 120.7 no . .
C(1) C(6) H(2) 120.8 no . .
C(5) C(6) H(2) 120.8 no . .
C(8) C(9) H(3) 118.1 no . .
C(15) C(9) H(3) 118.1 no . .
N(2) C(10) H(4) 118.0 no . .
C(11) C(10) H(4) 118.0 no . .
C(10) C(11) H(5) 121.0 no . .
C(12) C(11) H(5) 121.0 no . .
C(12) C(13) H(6) 120.7 no . .
C(14) C(13) H(6) 120.7 no . .
N(2) C(14) H(7) 118.1 no . .
C(13) C(14) H(7) 118.1 no . .

loop_
_geom_bond_atom_site_label_1
_geom_bond_atom_site_label_2
_geom_bond_distance
_geom_bond_publ_flag
_geom_bond_site_symmetry_2
Co(1) N(2) 2.1734(10) yes .
Co(1) N(2) 2.1734(10) yes 7_555
Co(1) N(3) 2.1694(13) yes .
Co(1) N(3) 2.1694(13) yes 7_555
F(1) C(7) 1.3360(19) yes .
F(2) C(7) 1.3346(17) yes .
F(3) C(7) 1.3299(18) yes .
F(4) C(3) 1.3497(17) yes .
F(5) C(4) 1.3462(18) yes .
F(6) C(5) 1.3507(16) yes .
F(7) C(16) 1.3368(19) yes .
F(8) C(16) 1.3394(19) yes .
F(9) C(16) 1.3406(17) yes .
O(1) N(1) 1.329(2) yes .
N(1) C(12) 1.4052(16) yes .
N(1) C(12) 1.4052(16) yes 2_655
N(2) C(10) 1.3450(18) yes .
N(2) C(14) 1.3417(19) yes .
N(3) C(1) 1.4309(19) yes .
N(3) C(8) 1.3032(19) yes .
C(1) C(2) 1.389(2) yes .
C(1) C(6) 1.3981(18) yes .
C(2) C(3) 1.377(2) yes .
C(3) C(4) 1.380(2) yes .
C(4) C(5) 1.380(2) yes .
C(5) C(6) 1.373(2) yes .
C(7) C(8) 1.538(2) yes .
C(8) C(9) 1.423(2) yes .
C(9) C(15) 1.373(2) yes .
C(10) C(11) 1.3818(19) yes .
C(11) C(12) 1.392(2) yes .
C(12) C(13) 1.388(2) yes .
C(13) C(14) 1.3773(19) yes .
C(15) C(16) 1.532(2) yes .
C(2) H(1) 0.950 no .
C(6) H(2) 0.950 no .
C(9) H(3) 0.950 no .
C(10) H(4) 0.950 no .
C(11) H(5) 0.950 no .
C(13) H(6) 0.950 no .
C(14) H(7) 0.950 no .

loop_
_geom_contact_atom_site_label_1
_geom_contact_atom_site_label_2
_geom_contact_distance
_geom_contact_site_symmetry_2
Co(1) O(2) 2.0258(9) .
Co(1) O(2) 2.0258(9) 7_555
F(1) F(4) 3.2670(14) 1_565
F(1) F(5) 3.1149(14) 1_565
F(2) F(4) 3.1379(13) 3_555
F(2) F(7) 2.8886(13) 3_565
F(2) F(9) 3.2372(16) 3_565
F(2) O(1) 3.5561(13) 5_445
F(2) C(16) 3.5061(18) 3_565
F(3) F(6) 2.9269(12) 6_555
F(3) F(9) 3.2861(13) 4_565
F(3) O(1) 3.0803(14) 5_445
F(4) F(1) 3.2670(14) 1_545
F(4) F(2) 3.1379(13) 3_555
F(4) F(7) 2.8798(15) 1_545
F(4) C(10) 3.4364(19) 5_445
F(4) C(11) 3.0494(19) 5_445
F(5) F(1) 3.1149(14) 1_545
F(5) F(6) 3.5952(14) 6_545
F(5) C(6) 3.5775(16) 6_545
F(5) C(11) 3.584(2) 6_545
F(5) C(12) 3.497(2) 6_545
F(6) F(3) 2.9269(12) 6_545
F(6) F(5) 3.5952(14) 6_555
F(6) C(6) 3.4564(18) 6_545
F(6) C(7) 3.5996(16) 6_545
F(6) C(8) 3.4931(15) 6_545
F(6) C(13) 3.2465(19) 6_545
F(6) C(14) 3.0828(19) 6_545
F(7) F(2) 2.8886(13) 3_565
F(7) F(4) 2.8798(15) 1_565
F(7) F(8) 3.0506(12) 7_565
F(7) O(2) 3.4899(13) 7_555
F(7) C(3) 3.227(2) 1_565
F(7) C(13) 3.1702(18) 7_565
F(7) C(14) 3.2271(18) 7_565
F(8) F(7) 3.0506(12) 7_565
F(8) F(8) 2.9084(15) 7_565
F(8) O(2) 2.6772(13) 7_555
F(8) C(13) 3.5407(17) 7_565
F(8) C(14) 3.3949(17) 7_565
F(8) C(15) 3.3418(16) 7_565
F(8) C(16) 3.2216(17) 7_565
F(9) F(2) 3.2372(16) 3_565
F(9) F(3) 3.2861(13) 4_564
F(9) O(1) 3.5570(14) 7_565
F(9) O(2) 2.8829(13) 7_555
F(9) C(13) 3.4606(18) 7_565
O(1) F(2) 3.5561(13) 5_555
O(1) F(2) 3.5561(13) 6_555
O(1) F(3) 3.0803(14) 5_555
O(1) F(3) 3.0803(14) 6_555
O(1) F(9) 3.5570(14) 7_565
O(1) F(9) 3.5570(14) 8_565
O(2) Co(1) 2.0258(9) .
O(2) F(7) 3.4899(13) 7_555
O(2) F(8) 2.6772(13) 7_555
O(2) F(9) 2.8829(13) 7_555
O(2) N(2) 2.9506(15) .
O(2) N(2) 2.9914(13) 7_555
O(2) N(3) 3.0557(15) .
O(2) N(3) 2.8780(16) 7_555
O(2) C(1) 2.8873(19) .
O(2) C(2) 3.3857(19) .
O(2) C(5) 3.5671(19) .
O(2) C(6) 3.0046(19) .
O(2) C(8) 2.9866(18) 7_555
O(2) C(9) 2.3938(19) 7_555
O(2) C(10) 3.1344(16) .
O(2) C(14) 3.1069(15) 7_555
O(2) C(15) 1.2713(17) 7_555
O(2) C(16) 2.3343(17) 7_555
N(2) O(2) 2.9506(15) .
N(2) O(2) 2.9914(13) 7_555
N(3) O(2) 3.0557(15) .
N(3) O(2) 2.8780(16) 7_555
C(1) O(2) 2.8873(19) .
C(2) O(2) 3.3857(19) .
C(3) F(7) 3.227(2) 1_545
C(4) C(12) 3.553(2) 6_545
C(4) C(13) 3.519(2) 6_545
C(5) O(2) 3.5671(19) .
C(5) C(13) 3.296(2) 6_545
C(6) F(5) 3.5775(16) 6_555
C(6) F(6) 3.4564(18) 6_555
C(6) O(2) 3.0046(19) .
C(7) F(6) 3.5996(16) 6_555
C(8) F(6) 3.4931(15) 6_555
C(8) O(2) 2.9866(18) 7_555
C(9) O(2) 2.3938(19) 7_555
C(10) F(4) 3.4364(19) 5_555
C(10) O(2) 3.1344(16) .
C(11) F(4) 3.0494(19) 5_555
C(11) F(5) 3.584(2) 6_555
C(12) F(5) 3.497(2) 6_555
C(12) C(4) 3.553(2) 6_555
C(13) F(6) 3.2465(19) 6_555
C(13) F(7) 3.1702(18) 7_565
C(13) F(8) 3.5407(17) 7_565
C(13) F(9) 3.4606(18) 7_565
C(13) C(4) 3.519(2) 6_555
C(13) C(5) 3.296(2) 6_555
C(14) F(6) 3.0828(19) 6_555
C(14) F(7) 3.2271(18) 7_565
C(14) F(8) 3.3949(17) 7_565
C(14) O(2) 3.1069(15) 7_555
C(15) F(8) 3.3418(16) 7_565
C(15) O(2) 1.2713(17) 7_555
C(16) F(2) 3.5061(18) 3_565
C(16) F(8) 3.2216(17) 7_565
C(16) O(2) 2.3343(17) 7_555
F(1) H(4) 3.147 5_455
F(1) H(5) 2.942 5_455
F(2) H(3) 3.033 3_565
F(3) H(6) 3.175 6_545
F(4) H(1) 2.745 3_555
F(4) H(3) 2.682 1_545
F(4) H(4) 3.487 5_445
F(4) H(5) 2.843 5_445
F(5) H(2) 2.712 6_545
F(5) H(3) 3.255 1_545
F(5) H(5) 2.951 5_445
F(6) H(2) 2.731 6_545
F(6) H(6) 3.277 6_545
F(6) H(7) 2.974 6_545
F(7) H(6) 2.983 7_565
F(7) H(7) 3.074 7_565
F(8) H(3) 3.593 7_565
F(8) H(6) 3.057 7_565
F(8) H(7) 2.738 7_565
F(9) H(6) 2.714 7_565
O(2) H(2) 3.234 .
O(2) H(3) 3.197 7_555
O(2) H(4) 2.646 .
O(2) H(7) 2.622 7_555
C(3) H(3) 3.458 1_545
C(3) H(5) 3.371 5_445
C(4) H(2) 3.586 6_545
C(4) H(5) 3.402 5_445
C(4) H(6) 3.600 6_545
C(5) H(6) 3.149 6_545
C(6) H(6) 3.427 6_545
C(16) H(6) 3.137 7_565
C(16) H(7) 3.430 7_565
H(1) F(4) 2.745 3_555
H(1) H(1) 3.175 3_555
H(2) F(5) 2.712 6_555
H(2) F(6) 2.731 6_555
H(2) O(2) 3.234 .
H(2) C(4) 3.586 6_555
H(3) F(2) 3.033 3_565
H(3) F(4) 2.682 1_565
H(3) F(5) 3.255 1_565
H(3) F(8) 3.593 7_565
H(3) O(2) 3.197 7_555
H(3) C(3) 3.458 1_565
H(4) F(1) 3.147 5_545
H(4) F(4) 3.487 5_555
H(4) O(2) 2.646 .
H(5) F(1) 2.942 5_545
H(5) F(4) 2.843 5_555
H(5) F(5) 2.951 5_555
H(5) C(3) 3.371 5_555
H(5) C(4) 3.402 5_555
H(6) F(3) 3.175 6_555
H(6) F(6) 3.277 6_555
H(6) F(7) 2.983 7_565
H(6) F(8) 3.057 7_565
H(6) F(9) 2.714 7_565
H(6) C(4) 3.600 6_555
H(6) C(5) 3.149 6_555
H(6) C(6) 3.427 6_555
H(6) C(16) 3.137 7_565
H(7) F(6) 2.974 6_555
H(7) F(7) 3.074 7_565
H(7) F(8) 2.738 7_565
H(7) O(2) 2.622 7_555
H(7) C(16) 3.430 7_565

loop_
_geom_torsion_atom_site_label_1
_geom_torsion_atom_site_label_2
_geom_torsion_atom_site_label_3
_geom_torsion_atom_site_label_4
_geom_torsion
_geom_torsion_site_symmetry_1
_geom_torsion_site_symmetry_3
_geom_torsion_site_symmetry_4
O(2) Co(1) N(2) C(10) 33.66(12) . . .
O(2) Co(1) N(2) C(14) -150.77(11) . . .
N(2) Co(1) O(2) C(15) -88.48(10) . . 7_555
O(2) Co(1) N(2) C(10) 146.34(12) . 7_555 7_555
O(2) Co(1) N(2) C(14) -29.23(11) . 7_555 7_555
N(2) Co(1) O(2) C(15) 91.52(10) 7_555 . 7_555
O(2) Co(1) N(3) C(1) -6.42(8) . . .
O(2) Co(1) N(3) C(8) 179.77(10) . . .
N(3) Co(1) O(2) C(15) -178.60(10) . . 7_555
O(2) Co(1) N(3) C(1) -173.58(8) . 7_555 7_555
O(2) Co(1) N(3) C(8) 0.23(10) . 7_555 7_555
N(3) Co(1) O(2) C(15) 1.40(10) 7_555 . 7_555
O(2) Co(1) N(2) C(10) -146.34(12) 7_555 . .
O(2) Co(1) N(2) C(14) 29.23(11) 7_555 . .
N(2) Co(1) O(2) C(15) -91.52(10) . 7_555 .
O(2) Co(1) N(2) C(10) -33.66(12) 7_555 7_555 7_555
O(2) Co(1) N(2) C(14) 150.77(11) 7_555 7_555 7_555
N(2) Co(1) O(2) C(15) 88.48(10) 7_555 7_555 .
O(2) Co(1) N(3) C(1) 173.58(8) 7_555 . .
O(2) Co(1) N(3) C(8) -0.23(10) 7_555 . .
N(3) Co(1) O(2) C(15) -1.40(10) . 7_555 .
O(2) Co(1) N(3) C(1) 6.42(8) 7_555 7_555 7_555
O(2) Co(1) N(3) C(8) -179.77(10) 7_555 7_555 7_555
N(3) Co(1) O(2) C(15) 178.60(10) 7_555 7_555 .
N(2) Co(1) N(3) C(1) -95.64(8) . . .
N(2) Co(1) N(3) C(8) 90.55(11) . . .
N(3) Co(1) N(2) C(10) 127.10(12) . . .
N(3) Co(1) N(2) C(14) -57.33(11) . . .
N(2) Co(1) N(3) C(1) -84.36(8) . 7_555 7_555
N(2) Co(1) N(3) C(8) 89.45(11) . 7_555 7_555
N(3) Co(1) N(2) C(10) -52.90(12) 7_555 . .
N(3) Co(1) N(2) C(14) 122.67(11) 7_555 . .
N(2) Co(1) N(3) C(1) 84.36(8) 7_555 . .
N(2) Co(1) N(3) C(8) -89.45(11) 7_555 . .
N(3) Co(1) N(2) C(10) 52.90(12) . 7_555 7_555
N(3) Co(1) N(2) C(14) -122.67(11) . 7_555 7_555
N(2) Co(1) N(3) C(1) 95.64(8) 7_555 7_555 7_555
N(2) Co(1) N(3) C(8) -90.55(11) 7_555 7_555 7_555
N(3) Co(1) N(2) C(10) -127.10(12) 7_555 7_555 7_555
N(3) Co(1) N(2) C(14) 57.33(11) 7_555 7_555 7_555
Co(1) O(2) C(15) C(9) -4.3(2) . 7_555 7_555
Co(1) O(2) C(15) C(16) 171.53(7) . 7_555 7_555
O(1) N(1) C(12) C(11) 153.00(12) . . .
O(1) N(1) C(12) C(13) -23.47(16) . . .
O(1) N(1) C(12) C(11) 153.00(12) . 2_655 2_655
O(1) N(1) C(12) C(13) -23.47(16) . 2_655 2_655
C(12) N(1) C(12) C(11) -27.0(2) . 2_655 2_655
C(12) N(1) C(12) C(13) 156.53(13) . 2_655 2_655
C(12) N(1) C(12) C(11) -27.0(2) 2_655 . .
C(12) N(1) C(12) C(13) 156.53(13) 2_655 . .
Co(1) N(2) C(10) C(11) 175.26(12) . . .
Co(1) N(2) C(14) C(13) -174.91(12) . . .
C(10) N(2) C(14) C(13) 0.9(2) . . .
C(14) N(2) C(10) C(11) -0.5(2) . . .
Co(1) N(3) C(1) C(2) -91.23(14) . . .
Co(1) N(3) C(1) C(6) 79.99(15) . . .
Co(1) N(3) C(8) C(7) 176.22(8) . . .
Co(1) N(3) C(8) C(9) -0.62(19) . . .
C(1) N(3) C(8) C(7) 3.07(19) . . .
C(1) N(3) C(8) C(9) -173.77(12) . . .
C(8) N(3) C(1) C(2) 82.88(18) . . .
C(8) N(3) C(1) C(6) -105.90(16) . . .
N(3) C(1) C(2) C(3) 171.38(14) . . .
N(3) C(1) C(6) C(5) -171.26(14) . . .
C(2) C(1) C(6) C(5) -0.1(2) . . .
C(6) C(1) C(2) C(3) 0.3(2) . . .
C(1) C(2) C(3) F(4) -179.57(14) . . .
C(1) C(2) C(3) C(4) -0.0(2) . . .
F(4) C(3) C(4) F(5) 0.0(2) . . .
F(4) C(3) C(4) C(5) 179.10(15) . . .
C(2) C(3) C(4) F(5) -179.54(16) . . .
C(2) C(3) C(4) C(5) -0.5(2) . . .
F(5) C(4) C(5) F(6) 0.4(2) . . .
F(5) C(4) C(5) C(6) 179.73(15) . . .
C(3) C(4) C(5) F(6) -178.66(15) . . .
C(3) C(4) C(5) C(6) 0.7(2) . . .
F(6) C(5) C(6) C(1) 178.94(14) . . .
C(4) C(5) C(6) C(1) -0.4(2) . . .
F(1) C(7) C(8) N(3) 168.33(11) . . .
F(1) C(7) C(8) C(9) -14.54(16) . . .
F(2) C(7) C(8) N(3) -72.79(16) . . .
F(2) C(7) C(8) C(9) 104.34(14) . . .
F(3) C(7) C(8) N(3) 47.38(18) . . .
F(3) C(7) C(8) C(9) -135.48(13) . . .
N(3) C(8) C(9) C(15) 3.1(2) . . .
C(7) C(8) C(9) C(15) -173.87(12) . . .
C(8) C(9) C(15) O(2) -5.2(2) . . 7_555
C(8) C(9) C(15) C(16) 170.42(12) . . .
N(2) C(10) C(11) C(12) -0.2(2) . . .
C(10) C(11) C(12) N(1) -176.10(13) . . .
C(10) C(11) C(12) C(13) 0.4(2) . . .
N(1) C(12) C(13) C(14) 176.67(13) . . .
C(11) C(12) C(13) C(14) 0.1(2) . . .
C(12) C(13) C(14) N(2) -0.7(2) . . .
O(2) C(15) C(16) F(7) -165.07(11) 7_555 . .
O(2) C(15) C(16) F(8) -43.40(16) 7_555 . .
O(2) C(15) C(16) F(9) 75.08(15) 7_555 . .
C(9) C(15) C(16) F(7) 18.54(17) . . .
C(9) C(15) C(16) F(8) 140.21(13) . . .
C(9) C(15) C(16) F(9) -101.31(15) . . .
